data_1531801
loop_
_publ_author_name
'Meerschaut, A.'
'Lafond, A.'
'Palvadeau, P.'
'Deudon, C.'
'Cario, L.'

_publ_section_title
;
 Synthesis and crystal structure of two new oxychalcogenides: Eu5 V3 S6 O7
 and La10 Se14 O
;
_journal_name_full 'Materials Research Bulletin'
_journal_page_first 1895
_journal_page_last 1905
_journal_volume 37
_journal_year 2002
_chemical_formula_sum 'Eu5 O7 S6 V3'
_chemical_name_systematic 'Eu5 V3 S6 O7'
_space_group_IT_number 59
_symmetry_space_group_name_Hall '-P 2ab 2a'
_symmetry_space_group_name_H-M 'P m m n :2'
_cell_angle_alpha 90
_cell_angle_beta 90
_cell_angle_gamma 90
_cell_formula_units_Z 2
_cell_length_a 17.463
_cell_length_b 3.6732
_cell_length_c 10.007
_cell_volume 641.900
_citation_journal_id_ASTM MRBUAC
_cod_data_source_file Meerschaut_MRBUAC_2002_780.cif
_cod_data_source_block Eu5O7S6V3
_cod_original_cell_volume 641.8999
_cod_database_code 1531801

loop_
_symmetry_equiv_pos_as_xyz
x,y,z
-x+1/2,-y+1/2,z
x+1/2,-y,-z
-x,y+1/2,-z
-x,-y,-z
x-1/2,y-1/2,-z
-x-1/2,y,z
x,-y-1/2,z

loop_
_atom_site_label
_atom_site_type_symbol
_atom_site_fract_x
_atom_site_fract_y
_atom_site_fract_z
_atom_site_occupancy
_atom_site_U_iso_or_equiv
S4 S-2 0.6331 0.25 0.8549 1 0.0
O2 O-2 0.6292 0.75 0.6061 1 0.0
S2 S-2 0.482 0.25 0.6458 1 0.0
S3 S-2 0.75 0.75 0.0312 1 0.0
V2 V+4 0.75 0.25 0.1843 1 0.0
V1 V+3 0.5558 0.75 0.7466 1 0.0
O4 O-2 0.6476 0.25 0.2078 1 0.0
Eu1 Eu+3 0.6365 0.25 0.46922 1 0.0
Eu2 Eu+3 0.75 0.75 0.72611 1 0.0
O1 O-2 0.75 0.25 0.5941 1 0.0
O3 O-2 0.4962 0.75 0.9005 1 0.0
Eu3 Eu+3 0.58603 0.75 0.08472 1 0.0
S1 S-2 0.75 0.75 0.358 1 0.0
